data_4036350
loop_
_publ_author_name
'Wang, Xinyang'
'Zhang, Fan'
'Gao, Jianhua'
'Fu, Yubin'
'Zhao, Wuxue'
'Tang, Ruizhi'
'Zhang, Wanzheng'
'Zhuang, Xiaodong'
'Feng, Xinliang'

_publ_section_title
;
 Synthesis and Properties of C(2h)-Symmetric BN-Heteroacenes Tailored
 through Aromatic Central Cores.
;
_journal_issue 20
_journal_name_full 'The Journal of organic chemistry'
_journal_page_first 10127
_journal_page_last 10133
_journal_paper_doi 10.1021/acs.joc.5b01718
_journal_volume 80
_journal_year 2015
_chemical_formula_sum 'C30 H22 B2 N2'
_chemical_formula_weight 432.11
_space_group_crystal_system triclinic
_space_group_IT_number 2
_space_group_name_Hall '-P 1'
_space_group_name_H-M_alt 'P -1'
_atom_sites_solution_hydrogens mixed
_audit_creation_method SHELXL-2014
_cell_angle_alpha 104.480(3)
_cell_angle_beta 106.810(3)
_cell_angle_gamma 90.286(3)
_cell_formula_units_Z 4
_cell_length_a 10.2963(9)
_cell_length_b 13.5576(12)
_cell_length_c 17.0707(14)
_cell_measurement_temperature 173(2)
_cell_volume 2201.0(3)
_computing_structure_refinement 'SHELXL-2014 (Sheldrick, 2014)'
_diffrn_ambient_temperature 173(2)
_diffrn_measured_fraction_theta_full 0.986
_diffrn_measured_fraction_theta_max 0.990
_diffrn_measurement_device_type 'Smart CCD'
_diffrn_radiation_type MoK\a
_diffrn_radiation_wavelength 0.71073
_diffrn_reflns_av_unetI/netI 0.0657
_diffrn_reflns_Laue_measured_fraction_full 0.986
_diffrn_reflns_Laue_measured_fraction_max 0.990
_diffrn_reflns_limit_h_max 12
_diffrn_reflns_limit_h_min -13
_diffrn_reflns_limit_k_max 17
_diffrn_reflns_limit_k_min -17
_diffrn_reflns_limit_l_max 22
_diffrn_reflns_limit_l_min -21
_diffrn_reflns_number 10492
_diffrn_reflns_point_group_measured_fraction_full 0.986
_diffrn_reflns_point_group_measured_fraction_max 0.990
_diffrn_reflns_theta_full 28.000
_diffrn_reflns_theta_max 27.963
_diffrn_reflns_theta_min 1.291
_exptl_absorpt_coefficient_mu 0.075
_exptl_crystal_colour colourless
_exptl_crystal_density_diffrn 1.304
_exptl_crystal_description needle
_exptl_crystal_F_000 904
_exptl_crystal_size_max 0.690
_exptl_crystal_size_mid 0.130
_exptl_crystal_size_min 0.070
_refine_diff_density_max 0.291
_refine_diff_density_min -0.328
_refine_diff_density_rms 0.070
_refine_ls_extinction_method none
_refine_ls_goodness_of_fit_ref 1.035
_refine_ls_hydrogen_treatment constr
_refine_ls_matrix_type full
_refine_ls_number_parameters 614
_refine_ls_number_reflns 10492
_refine_ls_number_restraints 0
_refine_ls_restrained_S_all 1.035
_refine_ls_R_factor_all 0.1186
_refine_ls_R_factor_gt 0.0728
_refine_ls_shift/su_max 0.000
_refine_ls_shift/su_mean 0.000
_refine_ls_structure_factor_coef Fsqd
_refine_ls_weighting_details 'w=1/[\s^2^(Fo^2^)+(0.1044P)^2^+0.8317P] where P=(Fo^2^+2Fc^2^)/3'
_refine_ls_weighting_scheme calc
_refine_ls_wR_factor_gt 0.1885
_refine_ls_wR_factor_ref 0.2156
_reflns_Friedel_coverage 0.000
_reflns_number_gt 6546
_reflns_number_total 10492
_reflns_threshold_expression 'I > 2\s(I)'
_cod_data_source_file jo5b01718_si_002.cif
_cod_data_source_block 3a
_cod_database_code 4036350
_shelx_space_group_comment
;
The symmetry employed for this shelxl refinement is uniquely defined
by the following loop, which should always be used as a source of
symmetry information in preference to the above space-group names.
They are only intended as comments.
;
_shelx_estimated_absorpt_t_min 0.950
_shelx_estimated_absorpt_t_max 0.995
_shelxl_version_number 2014-1

loop_
_space_group_symop_operation_xyz
'x, y, z'
'-x, -y, -z'

loop_
_atom_site_label
_atom_site_type_symbol
_atom_site_fract_x
_atom_site_fract_y
_atom_site_fract_z
_atom_site_U_iso_or_equiv
_atom_site_adp_type
_atom_site_occupancy
_atom_site_site_symmetry_order
_atom_site_calc_flag
_atom_site_refinement_flags_posn
_atom_site_refinement_flags_adp
N1A N 0.8208(2) 0.17974(16) 0.10092(14) 0.0271(5) Uani 1 1 d . .
H1A H 0.8961 0.2181 0.1073 0.033 Uiso 1 1 d R U
B2A B 0.7168(3) 0.1602(2) 0.02284(18) 0.0236(6) Uani 1 1 d . .
C3A C 0.6036(3) 0.07575(18) 0.00969(15) 0.0226(5) Uani 1 1 d . .
C4A C 0.6122(2) 0.02502(18) 0.07478(15) 0.0215(5) Uani 1 1 d . .
C5A C 0.7276(3) 0.05310(18) 0.15325(15) 0.0232(5) Uani 1 1 d . .
C6A C 0.7414(3) 0.0070(2) 0.22032(17) 0.0299(6) Uani 1 1 d . .
H6A H 0.6758 -0.0463 0.2140 0.036 Uiso 1 1 calc R U
C7A C 0.8471(3) 0.0368(2) 0.29487(17) 0.0319(6) Uani 1 1 d . .
H7A H 0.8533 0.0044 0.3390 0.038 Uiso 1 1 calc R U
C8A C 0.9446(3) 0.1146(2) 0.30535(18) 0.0330(6) Uani 1 1 d . .
H8A H 1.0167 0.1362 0.3569 0.040 Uiso 1 1 calc R U
C9A C 0.9354(3) 0.1597(2) 0.23999(17) 0.0301(6) Uani 1 1 d . .
H9A H 1.0027 0.2118 0.2464 0.036 Uiso 1 1 calc R U
C10A C 0.8282(3) 0.12971(18) 0.16464(16) 0.0248(5) Uani 1 1 d . .
C11A C 0.5086(3) -0.04879(19) 0.06277(15) 0.0236(5) Uani 1 1 d . .
H11A H 0.5148 -0.0824 0.1062 0.028 Uiso 1 1 calc R U
C12A C 0.7224(3) 0.22901(19) -0.03831(16) 0.0251(5) Uani 1 1 d . .
C13A C 0.7705(3) 0.3327(2) -0.00440(18) 0.0319(6) Uani 1 1 d . .
H13A H 0.7971 0.3603 0.0554 0.038 Uiso 1 1 calc R U
C14A C 0.7805(3) 0.3962(2) -0.0554(2) 0.0377(7) Uani 1 1 d . .
H14A H 0.8116 0.4663 -0.0305 0.045 Uiso 1 1 calc R U
C15A C 0.7448(3) 0.3568(2) -0.1424(2) 0.0374(7) Uani 1 1 d . .
H15A H 0.7530 0.3993 -0.1776 0.045 Uiso 1 1 calc R U
C16A C 0.6974(3) 0.2558(2) -0.17757(18) 0.0345(6) Uani 1 1 d . .
H16A H 0.6723 0.2287 -0.2374 0.041 Uiso 1 1 calc R U
C17A C 0.6857(3) 0.1927(2) -0.12652(17) 0.0305(6) Uani 1 1 d . .
H17A H 0.6519 0.1232 -0.1523 0.037 Uiso 1 1 calc R U
N1B N 0.7088(2) 0.32529(16) 0.38329(13) 0.0271(5) Uani 1 1 d . .
H1B H 0.7709 0.2801 0.3735 0.033 Uiso 1 1 d R U
B2B B 0.6887(3) 0.3408(2) 0.46365(18) 0.0235(6) Uani 1 1 d . .
C3B C 0.5914(3) 0.42420(18) 0.48390(15) 0.0232(5) Uani 1 1 d . .
C4B C 0.5330(2) 0.47882(18) 0.42283(15) 0.0213(5) Uani 1 1 d . .
C5B C 0.5638(3) 0.45525(19) 0.34128(15) 0.0237(5) Uani 1 1 d . .
C6B C 0.5081(3) 0.5057(2) 0.27789(17) 0.0332(6) Uani 1 1 d . .
H6B H 0.4531 0.5603 0.2893 0.040 Uiso 1 1 calc R U
C7B C 0.5307(3) 0.4782(2) 0.19962(19) 0.0379(7) Uani 1 1 d . .
H7B H 0.4896 0.5125 0.1576 0.045 Uiso 1 1 calc R U
C8B C 0.6134(3) 0.4007(2) 0.18290(18) 0.0348(7) Uani 1 1 d . .
H8B H 0.6290 0.3814 0.1291 0.042 Uiso 1 1 calc R U
C9B C 0.6732(3) 0.3515(2) 0.24379(17) 0.0313(6) Uani 1 1 d . .
H9B H 0.7312 0.2991 0.2323 0.038 Uiso 1 1 calc R U
C10B C 0.6489(3) 0.37832(19) 0.32321(16) 0.0245(5) Uani 1 1 d . .
C11B C 0.4441(3) 0.55282(18) 0.44077(16) 0.0233(5) Uani 1 1 d . .
H11B H 0.4059 0.5892 0.3998 0.028 Uiso 1 1 calc R U
C12B C 0.7568(3) 0.26860(19) 0.52061(16) 0.0256(5) Uani 1 1 d . .
C13B C 0.7688(3) 0.1658(2) 0.48321(18) 0.0331(6) Uani 1 1 d . .
H13B H 0.7355 0.1410 0.4232 0.040 Uiso 1 1 calc R U
C14B C 0.8274(3) 0.0988(2) 0.5303(2) 0.0386(7) Uani 1 1 d . .
H14B H 0.8321 0.0293 0.5028 0.046 Uiso 1 1 calc R U
C15B C 0.8787(3) 0.1338(2) 0.6173(2) 0.0385(7) Uani 1 1 d . .
H15B H 0.9191 0.0885 0.6500 0.046 Uiso 1 1 calc R U
C16B C 0.8711(3) 0.2348(2) 0.65667(19) 0.0374(7) Uani 1 1 d . .
H16B H 0.9077 0.2591 0.7165 0.045 Uiso 1 1 calc R U
C17B C 0.8107(3) 0.3011(2) 0.60954(17) 0.0316(6) Uani 1 1 d . .
H17B H 0.8054 0.3701 0.6379 0.038 Uiso 1 1 calc R U
N1C N 0.2261(2) 0.32537(16) 0.39907(14) 0.0282(5) Uani 1 1 d . .
H1C H 0.2832 0.2805 0.3863 0.034 Uiso 1 1 d R U
B2C B 0.1930(3) 0.3404(2) 0.4756(2) 0.0264(6) Uani 1 1 d . .
C3C C 0.0925(3) 0.42365(18) 0.48909(16) 0.0247(5) Uani 1 1 d . .
C4C C 0.0271(3) 0.46617(19) 0.42118(16) 0.0245(5) Uani 1 1 d . .
C5C C 0.0617(3) 0.43586(18) 0.34075(16) 0.0248(5) Uani 1 1 d . .
C6C C -0.0028(3) 0.4704(2) 0.26913(17) 0.0293(6) Uani 1 1 d . .
H6C H -0.0769 0.5115 0.2705 0.035 Uiso 1 1 calc R U
C7C C 0.0379(3) 0.4465(2) 0.19687(17) 0.0323(6) Uani 1 1 d . .
H7C H -0.0087 0.4707 0.1495 0.039 Uiso 1 1 calc R U
C8C C 0.1465(3) 0.3872(2) 0.19297(17) 0.0335(6) Uani 1 1 d . .
H8C H 0.1761 0.3721 0.1438 0.040 Uiso 1 1 calc R U
C9C C 0.2109(3) 0.3505(2) 0.26162(17) 0.0307(6) Uani 1 1 d . .
H9C H 0.2857 0.3102 0.2596 0.037 Uiso 1 1 calc R U
C10C C 0.1676(3) 0.37176(19) 0.33406(16) 0.0262(5) Uani 1 1 d . .
C11C C -0.0639(3) 0.54003(19) 0.43382(16) 0.0252(5) Uani 1 1 d . .
H11C H -0.1088 0.5671 0.3878 0.030 Uiso 1 1 calc R U
C12C C 0.2592(3) 0.27161(19) 0.53656(17) 0.0268(6) Uani 1 1 d . .
C13C C 0.3831(3) 0.2307(2) 0.53541(18) 0.0303(6) Uani 1 1 d . .
H13C H 0.4274 0.2449 0.4973 0.036 Uiso 1 1 calc R U
C14C C 0.4435(3) 0.1700(2) 0.58819(19) 0.0367(7) Uani 1 1 d . .
H14C H 0.5275 0.1428 0.5856 0.044 Uiso 1 1 calc R U
C15C C 0.3806(3) 0.1491(2) 0.6449(2) 0.0427(8) Uani 1 1 d . .
H15C H 0.4225 0.1093 0.6824 0.051 Uiso 1 1 calc R U
C16C C 0.2566(3) 0.1869(2) 0.6462(2) 0.0432(8) Uani 1 1 d . .
H16C H 0.2126 0.1723 0.6843 0.052 Uiso 1 1 calc R U
C17C C 0.1961(3) 0.2457(2) 0.59218(19) 0.0353(7) Uani 1 1 d . .
H17C H 0.1096 0.2693 0.5928 0.042 Uiso 1 1 calc R U
N1D N 0.3273(2) 0.17015(16) 0.11151(14) 0.0271(5) Uani 1 1 d . .
H1D H 0.4006 0.2219 0.1225 0.032 Uiso 1 1 d R U
B2D B 0.2222(3) 0.1606(2) 0.03517(19) 0.0262(6) Uani 1 1 d . .
C3D C 0.1047(3) 0.07732(18) 0.01620(16) 0.0239(5) Uani 1 1 d . .
C4D C 0.1009(3) 0.02855(18) 0.08045(15) 0.0237(5) Uani 1 1 d . .
C5D C 0.2083(3) 0.05526(19) 0.16208(16) 0.0249(5) Uani 1 1 d . .
C6D C 0.2056(3) 0.0165(2) 0.23100(17) 0.0302(6) Uani 1 1 d . .
H6D H 0.1283 -0.0262 0.2255 0.036 Uiso 1 1 calc R U
C7D C 0.3095(3) 0.0380(2) 0.30553(17) 0.0341(6) Uani 1 1 d . .
H7D H 0.3031 0.0115 0.3509 0.041 Uiso 1 1 calc R U
C8D C 0.4243(3) 0.0987(2) 0.31421(18) 0.0343(6) Uani 1 1 d . .
H8D H 0.4978 0.1127 0.3652 0.041 Uiso 1 1 calc R U
C9D C 0.4317(3) 0.1390(2) 0.24872(17) 0.0312(6) Uani 1 1 d . .
H9D H 0.5110 0.1798 0.2548 0.037 Uiso 1 1 calc R U
C10D C 0.3239(3) 0.12032(19) 0.17384(16) 0.0262(5) Uani 1 1 d . .
C11D C -0.0047(3) -0.04698(19) 0.06206(16) 0.0249(5) Uani 1 1 d . .
H11D H -0.0083 -0.0791 0.1050 0.030 Uiso 1 1 calc R U
C12D C 0.2310(3) 0.23453(19) -0.02127(16) 0.0261(5) Uani 1 1 d . .
C13D C 0.3544(3) 0.2686(2) -0.02793(18) 0.0319(6) Uani 1 1 d . .
H13D H 0.4363 0.2472 0.0035 0.038 Uiso 1 1 calc R U
C14D C 0.3625(3) 0.3326(2) -0.0786(2) 0.0416(7) Uani 1 1 d . .
H14D H 0.4484 0.3529 -0.0825 0.050 Uiso 1 1 calc R U
C15D C 0.2456(3) 0.3664(2) -0.1232(2) 0.0432(8) Uani 1 1 d . .
H15D H 0.2501 0.4097 -0.1585 0.052 Uiso 1 1 calc R U
C16D C 0.1220(3) 0.3372(2) -0.1166(2) 0.0412(7) Uani 1 1 d . .
H16D H 0.0413 0.3617 -0.1464 0.049 Uiso 1 1 calc R U
C17D C 0.1143(3) 0.2721(2) -0.06646(18) 0.0336(6) Uani 1 1 d . .
H17D H 0.0279 0.2526 -0.0628 0.040 Uiso 1 1 calc R U

loop_
_atom_site_aniso_label
_atom_site_aniso_U_11
_atom_site_aniso_U_22
_atom_site_aniso_U_33
_atom_site_aniso_U_23
_atom_site_aniso_U_13
_atom_site_aniso_U_12
N1A 0.0262(11) 0.0245(11) 0.0308(12) 0.0064(9) 0.0095(10) -0.0039(9)
B2A 0.0260(15) 0.0217(14) 0.0246(15) 0.0043(11) 0.0113(12) 0.0035(11)
C3A 0.0267(13) 0.0202(12) 0.0214(12) 0.0043(10) 0.0088(10) 0.0028(10)
C4A 0.0235(13) 0.0211(12) 0.0203(12) 0.0043(10) 0.0082(10) 0.0034(9)
C5A 0.0250(13) 0.0212(12) 0.0226(13) 0.0037(10) 0.0077(10) 0.0036(10)
C6A 0.0326(15) 0.0302(14) 0.0281(14) 0.0097(11) 0.0091(12) 0.0009(11)
C7A 0.0382(16) 0.0339(15) 0.0252(14) 0.0112(12) 0.0089(12) 0.0057(12)
C8A 0.0321(15) 0.0305(14) 0.0284(15) 0.0018(11) 0.0018(12) 0.0032(11)
C9A 0.0267(14) 0.0240(13) 0.0352(15) 0.0052(11) 0.0047(12) -0.0006(10)
C10A 0.0294(14) 0.0196(12) 0.0259(13) 0.0049(10) 0.0101(11) 0.0041(10)
C11A 0.0283(13) 0.0249(12) 0.0210(12) 0.0082(10) 0.0109(10) 0.0039(10)
C12A 0.0227(13) 0.0255(13) 0.0296(14) 0.0079(11) 0.0110(11) 0.0026(10)
C13A 0.0337(15) 0.0286(14) 0.0339(15) 0.0057(12) 0.0130(12) -0.0014(11)
C14A 0.0388(17) 0.0265(14) 0.0479(18) 0.0103(13) 0.0127(14) -0.0009(12)
C15A 0.0368(16) 0.0404(17) 0.0442(18) 0.0252(14) 0.0141(14) 0.0028(13)
C16A 0.0373(16) 0.0398(16) 0.0279(15) 0.0114(12) 0.0102(12) 0.0017(12)
C17A 0.0320(15) 0.0269(13) 0.0342(15) 0.0075(11) 0.0126(12) 0.0013(11)
N1B 0.0293(12) 0.0258(11) 0.0279(12) 0.0077(9) 0.0106(10) 0.0087(9)
B2B 0.0245(15) 0.0209(13) 0.0246(15) 0.0060(11) 0.0066(12) -0.0003(11)
C3B 0.0252(13) 0.0212(12) 0.0227(13) 0.0046(10) 0.0071(10) 0.0002(10)
C4B 0.0232(12) 0.0206(12) 0.0202(12) 0.0051(9) 0.0069(10) 0.0002(9)
C5B 0.0248(13) 0.0250(12) 0.0220(13) 0.0075(10) 0.0072(10) -0.0002(10)
C6B 0.0392(16) 0.0367(15) 0.0306(15) 0.0138(12) 0.0165(13) 0.0126(12)
C7B 0.0448(18) 0.0473(18) 0.0330(16) 0.0217(14) 0.0196(14) 0.0128(14)
C8B 0.0407(17) 0.0402(17) 0.0267(14) 0.0071(12) 0.0166(13) 0.0002(13)
C9B 0.0362(16) 0.0303(14) 0.0305(15) 0.0054(12) 0.0169(12) 0.0044(11)
C10B 0.0264(13) 0.0238(12) 0.0238(13) 0.0040(10) 0.0101(11) -0.0023(10)
C11B 0.0246(13) 0.0216(12) 0.0242(13) 0.0080(10) 0.0064(10) 0.0020(10)
C12B 0.0229(13) 0.0241(13) 0.0302(14) 0.0070(11) 0.0090(11) 0.0022(10)
C13B 0.0330(15) 0.0319(15) 0.0324(15) 0.0067(12) 0.0082(12) 0.0068(12)
C14B 0.0420(17) 0.0294(15) 0.0464(18) 0.0117(13) 0.0146(14) 0.0111(13)
C15B 0.0378(17) 0.0402(17) 0.0486(19) 0.0267(15) 0.0170(14) 0.0120(13)
C16B 0.0314(16) 0.0505(19) 0.0329(16) 0.0162(14) 0.0090(13) 0.0037(13)
C17B 0.0290(14) 0.0310(14) 0.0319(15) 0.0063(12) 0.0065(12) 0.0005(11)
N1C 0.0298(12) 0.0228(11) 0.0329(12) 0.0079(9) 0.0102(10) 0.0069(9)
B2C 0.0238(15) 0.0224(14) 0.0312(16) 0.0061(12) 0.0062(12) -0.0009(11)
C3C 0.0229(13) 0.0220(12) 0.0278(14) 0.0068(10) 0.0053(11) 0.0014(10)
C4C 0.0237(13) 0.0222(12) 0.0256(13) 0.0060(10) 0.0044(10) 0.0002(10)
C5C 0.0247(13) 0.0195(12) 0.0272(14) 0.0046(10) 0.0048(11) -0.0016(10)
C6C 0.0322(15) 0.0233(13) 0.0284(14) 0.0058(11) 0.0039(11) 0.0000(10)
C7C 0.0419(17) 0.0275(14) 0.0251(14) 0.0090(11) 0.0045(12) -0.0006(12)
C8C 0.0435(17) 0.0318(15) 0.0244(14) 0.0044(11) 0.0114(12) -0.0003(12)
C9C 0.0356(15) 0.0258(13) 0.0312(15) 0.0055(11) 0.0122(12) 0.0067(11)
C10C 0.0294(14) 0.0205(12) 0.0257(13) 0.0041(10) 0.0057(11) -0.0011(10)
C11C 0.0273(14) 0.0225(12) 0.0247(13) 0.0086(10) 0.0040(11) 0.0006(10)
C12C 0.0299(14) 0.0210(12) 0.0301(14) 0.0081(11) 0.0087(11) 0.0012(10)
C13C 0.0320(15) 0.0251(13) 0.0340(15) 0.0085(11) 0.0093(12) 0.0026(11)
C14C 0.0333(16) 0.0339(15) 0.0427(17) 0.0149(13) 0.0066(13) 0.0070(12)
C15C 0.0441(18) 0.0423(18) 0.0469(19) 0.0259(15) 0.0094(15) 0.0086(14)
C16C 0.051(2) 0.0376(17) 0.052(2) 0.0227(15) 0.0236(16) 0.0071(14)
C17C 0.0375(16) 0.0271(14) 0.0493(18) 0.0171(13) 0.0189(14) 0.0078(12)
N1D 0.0282(12) 0.0236(11) 0.0307(12) 0.0086(9) 0.0096(10) 0.0008(9)
B2D 0.0264(15) 0.0236(14) 0.0283(16) 0.0046(12) 0.0098(12) 0.0042(11)
C3D 0.0240(13) 0.0226(12) 0.0265(13) 0.0067(10) 0.0094(11) 0.0040(10)
C4D 0.0268(13) 0.0221(12) 0.0223(13) 0.0051(10) 0.0079(11) 0.0050(10)
C5D 0.0265(13) 0.0256(13) 0.0245(13) 0.0076(10) 0.0095(11) 0.0071(10)
C6D 0.0318(15) 0.0338(15) 0.0259(14) 0.0086(11) 0.0092(12) 0.0022(11)
C7D 0.0384(16) 0.0386(16) 0.0257(14) 0.0108(12) 0.0083(12) 0.0052(12)
C8D 0.0351(16) 0.0358(15) 0.0265(15) 0.0066(12) 0.0023(12) 0.0041(12)
C9D 0.0288(14) 0.0307(14) 0.0308(15) 0.0079(12) 0.0044(12) 0.0003(11)
C10D 0.0280(14) 0.0222(12) 0.0280(14) 0.0058(10) 0.0083(11) 0.0085(10)
C11D 0.0293(14) 0.0240(12) 0.0255(13) 0.0094(10) 0.0119(11) 0.0040(10)
C12D 0.0297(14) 0.0210(12) 0.0269(13) 0.0046(10) 0.0090(11) 0.0008(10)
C13D 0.0306(15) 0.0277(14) 0.0392(16) 0.0131(12) 0.0094(12) 0.0046(11)
C14D 0.0396(17) 0.0403(17) 0.053(2) 0.0213(15) 0.0183(15) 0.0019(13)
C15D 0.051(2) 0.0371(17) 0.0455(19) 0.0238(15) 0.0097(15) -0.0013(14)
C16D 0.0404(17) 0.0327(16) 0.0478(19) 0.0209(14) 0.0004(14) 0.0026(13)
C17D 0.0295(15) 0.0270(14) 0.0425(17) 0.0113(12) 0.0063(12) 0.0028(11)

loop_
_atom_type_symbol
_atom_type_description
_atom_type_scat_dispersion_real
_atom_type_scat_dispersion_imag
_atom_type_scat_source
C C 0.0033 0.0016 'International Tables Vol C Tables 4.2.6.8 and 6.1.1.4'
H H 0.0000 0.0000 'International Tables Vol C Tables 4.2.6.8 and 6.1.1.4'
B B 0.0013 0.0007 'International Tables Vol C Tables 4.2.6.8 and 6.1.1.4'
N N 0.0061 0.0033 'International Tables Vol C Tables 4.2.6.8 and 6.1.1.4'

loop_
_geom_angle_atom_site_label_1
_geom_angle_atom_site_label_2
_geom_angle_atom_site_label_3
_geom_angle
_geom_angle_site_symmetry_1
_geom_angle_site_symmetry_3
C10A N1A B2A 125.3(2) . .
C10A N1A H1A 115.5 . .
B2A N1A H1A 118.2 . .
N1A B2A C3A 115.0(2) . .
N1A B2A C12A 117.6(2) . .
C3A B2A C12A 127.4(2) . .
C11A C3A C4A 118.1(2) 2_655 .
C11A C3A B2A 122.5(2) 2_655 .
C4A C3A B2A 119.4(2) . .
C11A C4A C3A 118.6(2) . .
C11A C4A C5A 121.6(2) . .
C3A C4A C5A 119.7(2) . .
C10A C5A C6A 117.0(2) . .
C10A C5A C4A 120.4(2) . .
C6A C5A C4A 122.6(2) . .
C7A C6A C5A 122.0(2) . .
C7A C6A H6A 119.0 . .
C5A C6A H6A 119.0 . .
C6A C7A C8A 119.9(3) . .
C6A C7A H7A 120.0 . .
C8A C7A H7A 120.0 . .
C9A C8A C7A 119.3(3) . .
C9A C8A H8A 120.3 . .
C7A C8A H8A 120.3 . .
C8A C9A C10A 120.7(2) . .
C8A C9A H9A 119.6 . .
C10A C9A H9A 119.6 . .
C9A C10A C5A 121.0(2) . .
C9A C10A N1A 118.7(2) . .
C5A C10A N1A 120.3(2) . .
C4A C11A C3A 123.3(2) . 2_655
C4A C11A H11A 118.4 . .
C3A C11A H11A 118.4 2_655 .
C17A C12A C13A 116.3(2) . .
C17A C12A B2A 123.8(2) . .
C13A C12A B2A 119.9(2) . .
C14A C13A C12A 122.2(3) . .
C14A C13A H13A 118.9 . .
C12A C13A H13A 118.9 . .
C15A C14A C13A 119.7(3) . .
C15A C14A H14A 120.2 . .
C13A C14A H14A 120.2 . .
C16A C15A C14A 119.5(3) . .
C16A C15A H15A 120.2 . .
C14A C15A H15A 120.2 . .
C15A C16A C17A 120.7(3) . .
C15A C16A H16A 119.7 . .
C17A C16A H16A 119.7 . .
C16A C17A C12A 121.6(3) . .
C16A C17A H17A 119.2 . .
C12A C17A H17A 119.2 . .
C10B N1B B2B 125.2(2) . .
C10B N1B H1B 120.0 . .
B2B N1B H1B 114.7 . .
N1B B2B C3B 115.2(2) . .
N1B B2B C12B 118.1(2) . .
C3B B2B C12B 126.6(2) . .
C11B C3B C4B 117.9(2) 2_666 .
C11B C3B B2B 123.0(2) 2_666 .
C4B C3B B2B 119.1(2) . .
C11B C4B C3B 119.0(2) . .
C11B C4B C5B 121.0(2) . .
C3B C4B C5B 120.0(2) . .
C10B C5B C6B 117.0(2) . .
C10B C5B C4B 120.2(2) . .
C6B C5B C4B 122.7(2) . .
C7B C6B C5B 122.1(3) . .
C7B C6B H6B 118.9 . .
C5B C6B H6B 118.9 . .
C6B C7B C8B 119.6(3) . .
C6B C7B H7B 120.2 . .
C8B C7B H7B 120.2 . .
C9B C8B C7B 120.2(3) . .
C9B C8B H8B 119.9 . .
C7B C8B H8B 119.9 . .
C8B C9B C10B 120.4(2) . .
C8B C9B H9B 119.8 . .
C10B C9B H9B 119.8 . .
C5B C10B N1B 120.3(2) . .
C5B C10B C9B 120.6(2) . .
N1B C10B C9B 119.0(2) . .
C4B C11B C3B 123.2(2) . 2_666
C4B C11B H11B 118.4 . .
C3B C11B H11B 118.4 2_666 .
C13B C12B C17B 115.9(2) . .
C13B C12B B2B 120.2(2) . .
C17B C12B B2B 123.9(2) . .
C14B C13B C12B 122.6(3) . .
C14B C13B H13B 118.7 . .
C12B C13B H13B 118.7 . .
C15B C14B C13B 119.6(3) . .
C15B C14B H14B 120.2 . .
C13B C14B H14B 120.2 . .
C14B C15B C16B 119.8(3) . .
C14B C15B H15B 120.1 . .
C16B C15B H15B 120.1 . .
C15B C16B C17B 120.5(3) . .
C15B C16B H16B 119.8 . .
C17B C16B H16B 119.8 . .
C16B C17B C12B 121.6(3) . .
C16B C17B H17B 119.2 . .
C12B C17B H17B 119.2 . .
C10C N1C B2C 125.5(2) . .
C10C N1C H1C 113.1 . .
B2C N1C H1C 121.2 . .
N1C B2C C3C 114.8(2) . .
N1C B2C C12C 117.6(2) . .
C3C B2C C12C 127.6(2) . .
C11C C3C C4C 117.9(2) 2_566 .
C11C C3C B2C 122.8(2) 2_566 .
C4C C3C B2C 119.3(2) . .
C11C C4C C3C 118.7(2) . .
C11C C4C C5C 121.4(2) . .
C3C C4C C5C 119.8(2) . .
C6C C5C C10C 116.5(2) . .
C6C C5C C4C 123.5(2) . .
C10C C5C C4C 120.0(2) . .
C7C C6C C5C 122.2(3) . .
C7C C6C H6C 118.9 . .
C5C C6C H6C 118.9 . .
C6C C7C C8C 120.4(3) . .
C6C C7C H7C 119.8 . .
C8C C7C H7C 119.8 . .
C9C C8C C7C 119.0(3) . .
C9C C8C H8C 120.5 . .
C7C C8C H8C 120.5 . .
C8C C9C C10C 120.9(3) . .
C8C C9C H9C 119.6 . .
C10C C9C H9C 119.6 . .
C9C C10C N1C 119.5(2) . .
C9C C10C C5C 120.8(2) . .
N1C C10C C5C 119.7(2) . .
C4C C11C C3C 123.4(2) . 2_566
C4C C11C H11C 118.3 . .
C3C C11C H11C 118.3 2_566 .
C13C C12C C17C 116.6(2) . .
C13C C12C B2C 120.9(2) . .
C17C C12C B2C 122.6(2) . .
C14C C13C C12C 122.1(3) . .
C14C C13C H13C 118.9 . .
C12C C13C H13C 118.9 . .
C13C C14C C15C 119.7(3) . .
C13C C14C H14C 120.1 . .
C15C C14C H14C 120.1 . .
C16C C15C C14C 119.4(3) . .
C16C C15C H15C 120.3 . .
C14C C15C H15C 120.3 . .
C15C C16C C17C 120.4(3) . .
C15C C16C H16C 119.8 . .
C17C C16C H16C 119.8 . .
C16C C17C C12C 121.8(3) . .
C16C C17C H17C 119.1 . .
C12C C17C H17C 119.1 . .
C10D N1D B2D 124.9(2) . .
C10D N1D H1D 120.0 . .
B2D N1D H1D 114.7 . .
N1D B2D C3D 115.3(2) . .
N1D B2D C12D 118.6(2) . .
C3D B2D C12D 126.1(2) . .
C11D C3D C4D 118.7(2) 2 .
C11D C3D B2D 122.4(2) 2 .
C4D C3D B2D 118.9(2) . .
C11D C4D C3D 118.2(2) . .
C11D C4D C5D 121.7(2) . .
C3D C4D C5D 120.0(2) . .
C6D C5D C10D 116.6(2) . .
C6D C5D C4D 123.2(2) . .
C10D C5D C4D 120.1(2) . .
C7D C6D C5D 122.8(3) . .
C7D C6D H6D 118.6 . .
C5D C6D H6D 118.6 . .
C6D C7D C8D 119.4(3) . .
C6D C7D H7D 120.3 . .
C8D C7D H7D 120.3 . .
C9D C8D C7D 120.0(3) . .
C9D C8D H8D 120.0 . .
C7D C8D H8D 120.0 . .
C8D C9D C10D 120.7(3) . .
C8D C9D H9D 119.6 . .
C10D C9D H9D 119.6 . .
C9D C10D N1D 119.9(2) . .
C9D C10D C5D 120.3(2) . .
N1D C10D C5D 119.7(2) . .
C3D C11D C4D 123.1(2) 2 .
C3D C11D H11D 118.4 2 .
C4D C11D H11D 118.4 . .
C13D C12D C17D 116.0(2) . .
C13D C12D B2D 122.5(2) . .
C17D C12D B2D 121.5(2) . .
C14D C13D C12D 122.7(3) . .
C14D C13D H13D 118.7 . .
C12D C13D H13D 118.7 . .
C15D C14D C13D 119.6(3) . .
C15D C14D H14D 120.2 . .
C13D C14D H14D 120.2 . .
C16D C15D C14D 119.7(3) . .
C16D C15D H15D 120.2 . .
C14D C15D H15D 120.2 . .
C15D C16D C17D 120.5(3) . .
C15D C16D H16D 119.8 . .
C17D C16D H16D 119.8 . .
C16D C17D C12D 121.5(3) . .
C16D C17D H17D 119.2 . .
C12D C17D H17D 119.2 . .

loop_
_geom_bond_atom_site_label_1
_geom_bond_atom_site_label_2
_geom_bond_distance
_geom_bond_site_symmetry_2
N1A C10A 1.404(3) .
N1A B2A 1.410(4) .
N1A H1A 0.8957 .
B2A C3A 1.558(4) .
B2A C12A 1.576(4) .
C3A C11A 1.394(4) 2_655
C3A C4A 1.429(3) .
C4A C11A 1.393(3) .
C4A C5A 1.474(3) .
C5A C10A 1.400(3) .
C5A C6A 1.409(3) .
C6A C7A 1.380(4) .
C6A H6A 0.9500 .
C7A C8A 1.394(4) .
C7A H7A 0.9500 .
C8A C9A 1.382(4) .
C8A H8A 0.9500 .
C9A C10A 1.397(4) .
C9A H9A 0.9500 .
C11A C3A 1.394(4) 2_655
C11A H11A 0.9500 .
C12A C17A 1.397(4) .
C12A C13A 1.405(4) .
C13A C14A 1.391(4) .
C13A H13A 0.9500 .
C14A C15A 1.382(4) .
C14A H14A 0.9500 .
C15A C16A 1.374(4) .
C15A H15A 0.9500 .
C16A C17A 1.392(4) .
C16A H16A 0.9500 .
C17A H17A 0.9500 .
N1B C10B 1.399(3) .
N1B B2B 1.410(4) .
N1B H1B 0.9099 .
B2B C3B 1.555(4) .
B2B C12B 1.576(4) .
C3B C11B 1.399(3) 2_666
C3B C4B 1.423(3) .
C4B C11B 1.399(3) .
C4B C5B 1.475(3) .
C5B C10B 1.398(3) .
C5B C6B 1.408(4) .
C6B C7B 1.382(4) .
C6B H6B 0.9500 .
C7B C8B 1.383(4) .
C7B H7B 0.9500 .
C8B C9B 1.373(4) .
C8B H8B 0.9500 .
C9B C10B 1.408(3) .
C9B H9B 0.9500 .
C11B C3B 1.399(3) 2_666
C11B H11B 0.9500 .
C12B C13B 1.403(4) .
C12B C17B 1.408(4) .
C13B C14B 1.387(4) .
C13B H13B 0.9500 .
C14B C15B 1.378(4) .
C14B H14B 0.9500 .
C15B C16B 1.381(4) .
C15B H15B 0.9500 .
C16B C17B 1.385(4) .
C16B H16B 0.9500 .
C17B H17B 0.9500 .
N1C C10C 1.399(3) .
N1C B2C 1.410(4) .
N1C H1C 0.8796 .
B2C C3C 1.556(4) .
B2C C12C 1.580(4) .
C3C C11C 1.401(4) 2_566
C3C C4C 1.420(3) .
C4C C11C 1.394(3) .
C4C C5C 1.478(4) .
C5C C6C 1.405(4) .
C5C C10C 1.410(4) .
C6C C7C 1.379(4) .
C6C H6C 0.9500 .
C7C C8C 1.388(4) .
C7C H7C 0.9500 .
C8C C9C 1.381(4) .
C8C H8C 0.9500 .
C9C C10C 1.398(4) .
C9C H9C 0.9500 .
C11C C3C 1.401(4) 2_566
C11C H11C 0.9500 .
C12C C13C 1.397(4) .
C12C C17C 1.402(4) .
C13C C14C 1.389(4) .
C13C H13C 0.9500 .
C14C C15C 1.391(4) .
C14C H14C 0.9500 .
C15C C16C 1.381(4) .
C15C H15C 0.9500 .
C16C C17C 1.384(4) .
C16C H16C 0.9500 .
C17C H17C 0.9500 .
N1D C10D 1.404(3) .
N1D B2D 1.409(4) .
N1D H1D 0.9710 .
B2D C3D 1.555(4) .
B2D C12D 1.573(4) .
C3D C11D 1.393(4) 2
C3D C4D 1.425(3) .
C4D C11D 1.400(3) .
C4D C5D 1.466(4) .
C5D C6D 1.410(4) .
C5D C10D 1.414(4) .
C6D C7D 1.369(4) .
C6D H6D 0.9500 .
C7D C8D 1.387(4) .
C7D H7D 0.9500 .
C8D C9D 1.381(4) .
C8D H8D 0.9500 .
C9D C10D 1.394(4) .
C9D H9D 0.9500 .
C11D C3D 1.393(4) 2
C11D H11D 0.9500 .
C12D C13D 1.395(4) .
C12D C17D 1.402(4) .
C13D C14D 1.387(4) .
C13D H13D 0.9500 .
C14D C15D 1.375(4) .
C14D H14D 0.9500 .
C15D C16D 1.374(4) .
C15D H15D 0.9500 .
C16D C17D 1.390(4) .
C16D H16D 0.9500 .
C17D H17D 0.9500 .

loop_
_geom_torsion_atom_site_label_1
_geom_torsion_atom_site_label_2
_geom_torsion_atom_site_label_3
_geom_torsion_atom_site_label_4
_geom_torsion
_geom_torsion_site_symmetry_1
_geom_torsion_site_symmetry_4
C10A N1A B2A C3A 0.1(4) . .
C10A N1A B2A C12A 176.6(2) . .
N1A B2A C3A C11A 178.2(2) . 2_655
C12A B2A C3A C11A 2.1(4) . 2_655
N1A B2A C3A C4A -0.3(3) . .
C12A B2A C3A C4A -176.4(2) . .
C11A C3A C4A C11A 0.1(4) 2_655 .
B2A C3A C4A C11A 178.7(2) . .
C11A C3A C4A C5A -178.5(2) 2_655 .
B2A C3A C4A C5A 0.0(3) . .
C11A C4A C5A C10A -178.1(2) . .
C3A C4A C5A C10A 0.5(3) . .
C11A C4A C5A C6A 0.6(4) . .
C3A C4A C5A C6A 179.2(2) . .
C10A C5A C6A C7A 1.4(4) . .
C4A C5A C6A C7A -177.4(2) . .
C5A C6A C7A C8A -0.3(4) . .
C6A C7A C8A C9A -1.1(4) . .
C7A C8A C9A C10A 1.3(4) . .
C8A C9A C10A C5A -0.1(4) . .
C8A C9A C10A N1A 178.2(2) . .
C6A C5A C10A C9A -1.2(4) . .
C4A C5A C10A C9A 177.6(2) . .
C6A C5A C10A N1A -179.5(2) . .
C4A C5A C10A N1A -0.7(4) . .
B2A N1A C10A C9A -178.0(2) . .
B2A N1A C10A C5A 0.4(4) . .
C3A C4A C11A C3A -0.1(4) . 2_655
C5A C4A C11A C3A 178.5(2) . 2_655
N1A B2A C12A C17A 142.9(3) . .
C3A B2A C12A C17A -41.1(4) . .
N1A B2A C12A C13A -35.1(3) . .
C3A B2A C12A C13A 140.9(3) . .
C17A C12A C13A C14A 0.4(4) . .
B2A C12A C13A C14A 178.5(3) . .
C12A C13A C14A C15A -1.3(4) . .
C13A C14A C15A C16A 1.3(4) . .
C14A C15A C16A C17A -0.4(4) . .
C15A C16A C17A C12A -0.6(4) . .
C13A C12A C17A C16A 0.5(4) . .
B2A C12A C17A C16A -177.5(3) . .
C10B N1B B2B C3B 0.0(4) . .
C10B N1B B2B C12B 175.9(2) . .
N1B B2B C3B C11B 177.6(2) . 2_666
C12B B2B C3B C11B 2.1(4) . 2_666
N1B B2B C3B C4B -1.1(3) . .
C12B B2B C3B C4B -176.5(2) . .
C11B C3B C4B C11B 0.4(4) 2_666 .
B2B C3B C4B C11B 179.1(2) . .
C11B C3B C4B C5B -178.1(2) 2_666 .
B2B C3B C4B C5B 0.6(3) . .
C11B C4B C5B C10B -177.5(2) . .
C3B C4B C5B C10B 0.9(4) . .
C11B C4B C5B C6B 0.8(4) . .
C3B C4B C5B C6B 179.3(2) . .
C10B C5B C6B C7B 2.7(4) . .
C4B C5B C6B C7B -175.6(3) . .
C5B C6B C7B C8B -1.7(5) . .
C6B C7B C8B C9B -0.2(5) . .
C7B C8B C9B C10B 1.1(4) . .
C6B C5B C10B N1B 179.6(2) . .
C4B C5B C10B N1B -2.0(4) . .
C6B C5B C10B C9B -1.8(4) . .
C4B C5B C10B C9B 176.6(2) . .
B2B N1B C10B C5B 1.5(4) . .
B2B N1B C10B C9B -177.1(2) . .
C8B C9B C10B C5B 0.0(4) . .
C8B C9B C10B N1B 178.6(2) . .
C3B C4B C11B C3B -0.4(4) . 2_666
C5B C4B C11B C3B 178.1(2) . 2_666
N1B B2B C12B C13B -34.7(4) . .
C3B B2B C12B C13B 140.6(3) . .
N1B B2B C12B C17B 144.2(3) . .
C3B B2B C12B C17B -40.5(4) . .
C17B C12B C13B C14B 1.3(4) . .
B2B C12B C13B C14B -179.8(3) . .
C12B C13B C14B C15B -1.2(5) . .
C13B C14B C15B C16B 0.1(4) . .
C14B C15B C16B C17B 0.9(4) . .
C15B C16B C17B C12B -0.8(4) . .
C13B C12B C17B C16B -0.2(4) . .
B2B C12B C17B C16B -179.2(3) . .
C10C N1C B2C C3C -5.9(4) . .
C10C N1C B2C C12C 173.4(2) . .
N1C B2C C3C C11C -170.1(2) . 2_566
C12C B2C C3C C11C 10.6(4) . 2_566
N1C B2C C3C C4C 9.2(3) . .
C12C B2C C3C C4C -170.0(2) . .
C11C C3C C4C C11C -1.2(4) 2_566 .
B2C C3C C4C C11C 179.4(2) . .
C11C C3C C4C C5C 175.5(2) 2_566 .
B2C C3C C4C C5C -3.9(3) . .
C11C C4C C5C C6C -6.5(4) . .
C3C C4C C5C C6C 176.8(2) . .
C11C C4C C5C C10C 171.2(2) . .
C3C C4C C5C C10C -5.4(4) . .
C10C C5C C6C C7C -2.4(4) . .
C4C C5C C6C C7C 175.4(2) . .
C5C C6C C7C C8C -0.6(4) . .
C6C C7C C8C C9C 1.6(4) . .
C7C C8C C9C C10C 0.4(4) . .
C8C C9C C10C N1C 173.8(2) . .
C8C C9C C10C C5C -3.5(4) . .
B2C N1C C10C C9C 179.5(3) . .
B2C N1C C10C C5C -3.2(4) . .
C6C C5C C10C C9C 4.4(4) . .
C4C C5C C10C C9C -173.6(2) . .
C6C C5C C10C N1C -172.9(2) . .
C4C C5C C10C N1C 9.2(4) . .
C3C C4C C11C C3C 1.3(4) . 2_566
C5C C4C C11C C3C -175.4(2) . 2_566
N1C B2C C12C C13C 26.2(4) . .
C3C B2C C12C C13C -154.6(3) . .
N1C B2C C12C C17C -151.8(3) . .
C3C B2C C12C C17C 27.4(4) . .
C17C C12C C13C C14C -1.9(4) . .
B2C C12C C13C C14C -180.0(3) . .
C12C C13C C14C C15C -0.5(4) . .
C13C C14C C15C C16C 1.8(5) . .
C14C C15C C16C C17C -0.7(5) . .
C15C C16C C17C C12C -1.9(5) . .
C13C C12C C17C C16C 3.1(4) . .
B2C C12C C17C C16C -178.9(3) . .
C10D N1D B2D C3D -8.3(4) . .
C10D N1D B2D C12D 170.3(2) . .
N1D B2D C3D C11D -169.6(2) . 2
C12D B2D C3D C11D 11.9(4) . 2
N1D B2D C3D C4D 8.9(3) . .
C12D B2D C3D C4D -169.6(2) . .
C11D C3D C4D C11D -0.8(4) 2 .
B2D C3D C4D C11D -179.3(2) . .
C11D C3D C4D C5D 177.1(2) 2 .
B2D C3D C4D C5D -1.5(3) . .
C11D C4D C5D C6D -7.6(4) . .
C3D C4D C5D C6D 174.7(2) . .
C11D C4D C5D C10D 170.4(2) . .
C3D C4D C5D C10D -7.4(4) . .
C10D C5D C6D C7D -1.3(4) . .
C4D C5D C6D C7D 176.7(3) . .
C5D C6D C7D C8D -1.2(4) . .
C6D C7D C8D C9D 1.5(4) . .
C7D C8D C9D C10D 0.8(4) . .
C8D C9D C10D N1D 173.5(2) . .
C8D C9D C10D C5D -3.4(4) . .
B2D N1D C10D C9D -177.3(2) . .
B2D N1D C10D C5D -0.3(4) . .
C6D C5D C10D C9D 3.6(4) . .
C4D C5D C10D C9D -174.5(2) . .
C6D C5D C10D N1D -173.4(2) . .
C4D C5D C10D N1D 8.6(4) . .
C3D C4D C11D C3D 0.8(4) . 2
C5D C4D C11D C3D -177.0(2) . 2
N1D B2D C12D C13D 34.5(4) . .
C3D B2D C12D C13D -147.1(3) . .
N1D B2D C12D C17D -143.9(3) . .
C3D B2D C12D C17D 34.5(4) . .
C17D C12D C13D C14D -2.5(4) . .
B2D C12D C13D C14D 179.0(3) . .
C12D C13D C14D C15D 1.4(5) . .
C13D C14D C15D C16D 0.6(5) . .
C14D C15D C16D C17D -1.4(5) . .
C15D C16D C17D C12D 0.2(5) . .
C13D C12D C17D C16D 1.7(4) . .
B2D C12D C17D C16D -179.8(3) . .
